data_7062087
loop_
_publ_author_name
'Wei, Wen Juan'
'Gao, Hong Qiang'
'Tang, Yun Zhi'

_publ_section_title
;
 A zero-dimensional lead-free bismuth-based metal halide:
 [C6H5(CH2)2CH(NH3)CH3]2BiCl5
;
_journal_issue 48
_journal_name_full 'New Journal of Chemistry'
_journal_page_first 22999
_journal_page_last 23002
_journal_paper_doi 10.1039/D2NJ04382C
_journal_volume 46
_journal_year 2022
_chemical_formula_moiety 'Bi Cl5, 2(C10 H16.014 N)'
_chemical_formula_sum 'C20 H32.01 Bi Cl5 N2'
_chemical_formula_weight 686.72
_space_group_crystal_system monoclinic
_space_group_IT_number 14
_space_group_name_Hall '-P 2ybc'
_space_group_name_H-M_alt 'P 1 21/c 1'
_atom_sites_solution_hydrogens geom
_atom_sites_solution_primary dual
_audit_creation_date 2022-10-16
_audit_creation_method
;
Olex2 1.5
(compiled 2022.04.07 svn.rca3783a0 for OlexSys, GUI svn.r6498)
;
_audit_update_record
;
2022-11-04 deposited with the CCDC.	2022-11-15 downloaded from the CCDC.
;
_cell_angle_alpha 90
_cell_angle_beta 104.766(5)
_cell_angle_gamma 90
_cell_formula_units_Z 4
_cell_length_a 18.8036(12)
_cell_length_b 12.8175(5)
_cell_length_c 12.0035(6)
_cell_measurement_reflns_used 7935
_cell_measurement_temperature 293(2)
_cell_measurement_theta_max 26.5580
_cell_measurement_theta_min 3.8110
_cell_volume 2797.5(3)
_computing_cell_refinement 'CrysAlisPro 1.171.41.122a (Rigaku OD, 2021)'
_computing_data_collection 'CrysAlisPro 1.171.41.122a (Rigaku OD, 2021)'
_computing_data_reduction 'CrysAlisPro 1.171.41.122a (Rigaku OD, 2021)'
_computing_molecular_graphics 'Olex2 1.5 (Dolomanov et al., 2009)'
_computing_publication_material 'Olex2 1.5 (Dolomanov et al., 2009)'
_computing_structure_refinement 'SHELXL 2018/3 (Sheldrick, 2015)'
_computing_structure_solution 'SHELXT 2014/5 (Sheldrick, 2014)'
_diffrn_ambient_temperature 293(2)
_diffrn_detector 'CCD plate'
_diffrn_detector_area_resol_mean 5.2137
_diffrn_detector_type AtlasS2
_diffrn_measured_fraction_theta_full 0.998
_diffrn_measured_fraction_theta_max 0.891
_diffrn_measurement_details
;
List of Runs (angles in degrees, time in seconds):

  # Type    Start    End  Width  t~exp~   \w     \q     \k     \f   Frames
#--------------------------------------------------------------------------
  1  \w    -75.00  30.00   1.00   21.49    --  -10.68 -19.00 150.00  105
  2  \w    -82.00  12.00   1.00   21.49    --  -10.68 -57.00 -60.00   94
  3  \w     -3.00  24.00   1.00   21.49    --  -10.68  38.00 120.00   27
  4  \w     20.00  60.00   1.00   21.49    --   11.22  19.00-150.00   40
  5  \w    -13.00  20.00   1.00   21.49    --   11.22 -99.00-180.00   33
;
_diffrn_measurement_device 'four-circle diffractometer'
_diffrn_measurement_device_type 'SuperNova, Dual, Cu at home/near, AtlasS2'
_diffrn_measurement_method '\w scans'
_diffrn_orient_matrix_type 'CrysAlisPro convention (1999,Acta A55,543-557)'
_diffrn_orient_matrix_UB_11 0.0168073000
_diffrn_orient_matrix_UB_12 -0.0387326000
_diffrn_orient_matrix_UB_13 0.0403461000
_diffrn_orient_matrix_UB_21 0.0352096000
_diffrn_orient_matrix_UB_22 0.0190042000
_diffrn_orient_matrix_UB_23 -0.0014163000
_diffrn_orient_matrix_UB_31 -0.0004816000
_diffrn_orient_matrix_UB_32 0.0346476000
_diffrn_orient_matrix_UB_33 0.0458512000
_diffrn_radiation_monochromator mirror
_diffrn_radiation_probe x-ray
_diffrn_radiation_type 'Mo K\a'
_diffrn_radiation_wavelength 0.71073
_diffrn_reflns_av_R_equivalents 0.0353
_diffrn_reflns_av_unetI/netI 0.0434
_diffrn_reflns_Laue_measured_fraction_full 0.998
_diffrn_reflns_Laue_measured_fraction_max 0.891
_diffrn_reflns_limit_h_max 25
_diffrn_reflns_limit_h_min -19
_diffrn_reflns_limit_k_max 16
_diffrn_reflns_limit_k_min -17
_diffrn_reflns_limit_l_max 14
_diffrn_reflns_limit_l_min -15
_diffrn_reflns_number 22377
_diffrn_reflns_point_group_measured_fraction_full 0.998
_diffrn_reflns_point_group_measured_fraction_max 0.891
_diffrn_reflns_theta_full 25.242
_diffrn_reflns_theta_max 29.497
_diffrn_reflns_theta_min 3.361
_diffrn_source 'micro-focus sealed X-ray tube'
_diffrn_source_type 'SuperNova (Mo) X-ray Source'
_exptl_absorpt_coefficient_mu 6.789
_exptl_absorpt_correction_T_max 1.00000
_exptl_absorpt_correction_T_min 0.67003
_exptl_absorpt_correction_type multi-scan
_exptl_absorpt_process_details
;
CrysAlisPro 1.171.41.122a (Rigaku Oxford Diffraction, 2021)
Empirical absorption correction using spherical harmonics,
implemented in SCALE3 ABSPACK scaling algorithm.
;
_exptl_crystal_colour colourless
_exptl_crystal_colour_primary colourless
_exptl_crystal_density_diffrn 1.630
_exptl_crystal_description block
_exptl_crystal_F_000 1336
_exptl_crystal_size_max 0.142
_exptl_crystal_size_mid 0.021
_exptl_crystal_size_min 0.003
_refine_diff_density_max 1.222
_refine_diff_density_min -0.598
_refine_diff_density_rms 0.095
_refine_ls_extinction_method none
_refine_ls_goodness_of_fit_ref 1.021
_refine_ls_hydrogen_treatment constr
_refine_ls_matrix_type full
_refine_ls_number_parameters 379
_refine_ls_number_reflns 6952
_refine_ls_number_restraints 198
_refine_ls_restrained_S_all 1.010
_refine_ls_R_factor_all 0.0627
_refine_ls_R_factor_gt 0.0338
_refine_ls_shift/su_max 0.001
_refine_ls_shift/su_mean 0.000
_refine_ls_structure_factor_coef Fsqd
_refine_ls_weighting_details 'w=1/[\s^2^(Fo^2^)+(0.0185P)^2^+1.6226P] where P=(Fo^2^+2Fc^2^)/3'
_refine_ls_weighting_scheme calc
_refine_ls_wR_factor_gt 0.0534
_refine_ls_wR_factor_ref 0.0616
_reflns_Friedel_coverage 0.000
_reflns_number_gt 4976
_reflns_number_total 6952
_reflns_threshold_expression 'I > 2\s(I)'
_cod_data_source_file d2nj04382c2.cif
_cod_data_source_block qt-18-1-293k_auto
_cod_depositor_comments 'Adding full bibliography for 7062087--7062088.cif.'
_cod_database_code 7062087
_shelx_shelxl_version_number 2018/3
_shelx_space_group_comment
;
The symmetry employed for this shelxl refinement is uniquely defined
by the following loop, which should always be used as a source of
symmetry information in preference to the above space-group names.
They are only intended as comments.
;
_olex2_refinement_description
;
1. Fixed Uiso
 At 1.2 times of:
  All C(H) groups, All C(H,H) groups, All C(H,H,H,H) groups, All N(H,H,H)
  groups, All N(H,H,H,H,H,H) groups
 At 1.5 times of:
  All C(H,H,H) groups
2. Rigid body (RIGU) restrains
 H00A, H9A, H2A, H00B, H4AC, H00C, H5A, H3, H6AB, C8A, C3A, H2AA, C7, H1A,
 C12A, H4AA, H12A, H6AA, C11A, C2, H11A, H2C, C7A, C5A, H7A, C2A, C10A, C9A,
 H10A, C1A, C19A, C3, H19A, C4A, C12, H4AB, H12, C6A
 with sigma for 1-2 distances of 0.004 and sigma for 1-3 distances of 0.004
 H00D, C1, H00E, H4BA, H00F, C9B, C8, C6, C19B, H4BC, H19B, C2B, C10B, C1B,
 H10B, C5B, C7B, H6B, H7B, H4BB, C11B, C6B, H11B, C3B, C12B, H2B, H12B, H9B, C0,
  H1B, H0, H1, C8B, H5B, H8BA, H6A, H8BB, C4B
 with sigma for 1-2 distances of 0.004 and sigma for 1-3 distances of 0.004
3. Others
 Sof(C8)=Sof(C19B)=Sof(H19B)=Sof(C10B)=Sof(H10B)=Sof(C7B)=Sof(H7B)=Sof(C11B)=
 Sof(H11B)=Sof(C12B)=Sof(H12B)=Sof(C8B)=Sof(H8BA)=Sof(H8BB)=1-FVAR(1)
 Sof(H00G)=Sof(H00H)=Sof(C8A)=Sof(H8AA)=Sof(H8AB)=Sof(C7)=Sof(C12A)=Sof(H12A)=
 Sof(C11A)=Sof(H11A)=Sof(C7A)=Sof(H7A)=Sof(C10A)=Sof(H10A)=Sof(C19A)=Sof(H19A)=
 FVAR(1)
 Sof(H00D)=Sof(H00E)=Sof(H00F)=Sof(H00I)=Sof(H00J)=Sof(C0)=Sof(H0)=1-FVAR(2)
 Sof(H00A)=Sof(H00B)=Sof(H00C)=Sof(C12)=Sof(H12)=FVAR(2)
 Sof(H00N)=Sof(C6B)=Sof(H6BA)=Sof(H6BB)=Sof(C3B)=Sof(C2B)=Sof(H2B)=Sof(C9B)=
 Sof(H9B)=Sof(C1B)=Sof(H1B)=Sof(C1)=Sof(H1)=Sof(C5B)=Sof(H5B)=Sof(C6)=Sof(H6A)=
 Sof(H6B)=1-FVAR(3)
 Sof(H009)=Sof(C6A)=Sof(H6AA)=Sof(H6AB)=Sof(C2)=Sof(H2A)=Sof(H2C)=Sof(C3A)=
 Sof(C5A)=Sof(H5A)=Sof(C2A)=Sof(H2AA)=Sof(C9A)=Sof(H9A)=Sof(C1A)=Sof(H1A)=
 Sof(C3)=Sof(H3)=FVAR(3)
 Sof(C4B)=Sof(H4BA)=Sof(H4BB)=Sof(H4BC)=1-FVAR(4)
 Sof(C4A)=Sof(H4AA)=Sof(H4AB)=Sof(H4AC)=FVAR(4)
4.a Ternary CH refined with riding coordinates:
 C009(H00N), C009(H009), C0(H0), C12(H12)
4.b Secondary CH2 refined with riding coordinates:
 C00A(H00I,H00J), C00A(H00G,H00H), C8B(H8BA,H8BB), C6B(H6BA,H6BB), C8A(H8AA,
 H8AB), C6(H6A,H6B), C6A(H6AA,H6AB), C2(H2A,H2C)
4.c Aromatic/amide H refined with riding coordinates:
 C19B(H19B), C10B(H10B), C7B(H7B), C11B(H11B), C12B(H12B), C12A(H12A),
 C11A(H11A), C7A(H7A), C10A(H10A), C19A(H19A), C2B(H2B), C9B(H9B), C1B(H1B),
 C1(H1), C5B(H5B), C5A(H5A), C2A(H2AA), C9A(H9A), C1A(H1A), C3(H3)
4.d Fitted hexagon refined as free rotating group:
 C8(C19B,C10B,C7B,C11B,C12B), C7(C12A,C11A,C7A,C10A,C19A), C3B(C2B,C9B,C1B,C1,
 C5B)
4.e Idealised Me refined as rotating group:
 N007(H00D,H00E,H00F), N007(H00A,H00B,H00C), N008(H00K,H00L,H00M), C00D(H00O,
 H00P,H00Q), C4B(H4BA,H4BB,H4BC), C4A(H4AA,H4AB,H4AC)
;
_olex2_submission_special_instructions 'No special instructions were received'
_oxdiff_exptl_absorpt_empirical_details
;
Empirical correction (ABSPACK) includes:
- Absorption correction using spherical harmonics
- Frame scaling
;
_oxdiff_exptl_absorpt_empirical_full_max 1.598
_oxdiff_exptl_absorpt_empirical_full_min 0.774

loop_
_space_group_symop_operation_xyz
'x, y, z'
'-x, y+1/2, -z+1/2'
'-x, -y, -z'
'x, -y-1/2, z-1/2'

loop_
_atom_site_label
_atom_site_type_symbol
_atom_site_fract_x
_atom_site_fract_y
_atom_site_fract_z
_atom_site_U_iso_or_equiv
_atom_site_adp_type
_atom_site_occupancy
_atom_site_site_symmetry_order
_atom_site_calc_flag
_atom_site_refinement_flags_posn
_atom_site_refinement_flags_adp
_atom_site_refinement_flags_occupancy
_atom_site_disorder_assembly
_atom_site_disorder_group
Bi01 Bi 0.07133(2) 0.48117(2) 0.67419(2) 0.04650(6) Uani 1 1 d . . . . .
Cl02 Cl 0.08565(6) 0.27526(8) 0.62067(8) 0.0554(3) Uani 1 1 d . . . . .
Cl03 Cl 0.08674(6) 0.53912(8) 0.45232(9) 0.0568(3) Uani 1 1 d . . . . .
Cl04 Cl 0.04503(7) 0.67840(8) 0.71415(8) 0.0585(3) Uani 1 1 d . . . . .
Cl05 Cl 0.05394(8) 0.43600(9) 0.87919(9) 0.0725(3) Uani 1 1 d . . . . .
Cl06 Cl 0.20808(7) 0.50080(11) 0.75244(13) 0.0878(4) Uani 1 1 d . . . . .
N007 N 0.07758(19) 0.8172(3) 0.4991(3) 0.0610(10) Uani 1 1 d . . . . .
H00D H 0.066819 0.765621 0.447912 0.073 Uiso 0.48(3) 1 calc R U P A 2
H00E H 0.071861 0.878167 0.462529 0.073 Uiso 0.48(3) 1 calc R U P A 2
H00F H 0.047676 0.814101 0.545813 0.073 Uiso 0.48(3) 1 calc R U P A 2
H00A H 0.061877 0.818420 0.422662 0.073 Uiso 0.52(3) 1 calc R U P A 1
H00B H 0.049131 0.858141 0.529324 0.073 Uiso 0.52(3) 1 calc R U P A 1
H00C H 0.075535 0.752134 0.524146 0.073 Uiso 0.52(3) 1 calc R U P A 1
N008 N 0.13638(19) 0.3015(3) 0.3844(3) 0.0608(9) Uani 1 1 d . . . . .
H00K H 0.111208 0.289192 0.312155 0.073 Uiso 1 1 calc R U . . .
H00L H 0.124683 0.364361 0.405856 0.073 Uiso 1 1 calc R U . . .
H00M H 0.125284 0.253330 0.430642 0.073 Uiso 1 1 calc R U . . .
C009 C 0.2151(3) 0.2978(5) 0.3920(6) 0.0940(18) Uani 1 1 d . . . . .
H00N H 0.220657 0.233162 0.351278 0.113 Uiso 0.387(16) 1 calc R U P B 2
H009 H 0.225006 0.230542 0.359961 0.113 Uiso 0.613(16) 1 calc R U P B 1
C00A C 0.2037(3) 0.7817(5) 0.4923(5) 0.0852(16) Uani 1 1 d . . . . .
H00I H 0.180371 0.812307 0.418084 0.102 Uiso 0.48(3) 1 calc R U P A 2
H00J H 0.200652 0.706698 0.481339 0.102 Uiso 0.48(3) 1 calc R U P A 2
H00G H 0.178746 0.714816 0.484444 0.102 Uiso 0.53(2) 1 calc R U P A 1
H00H H 0.204604 0.803947 0.415466 0.102 Uiso 0.53(2) 1 calc R U P A 1
C00D C 0.2330(4) 0.3811(6) 0.3162(5) 0.128(3) Uani 1 1 d . . . . .
H00O H 0.201366 0.374278 0.240004 0.192 Uiso 1 1 calc R U . . .
H00P H 0.283343 0.374122 0.313196 0.192 Uiso 1 1 calc R U . . .
H00Q H 0.225896 0.448338 0.346866 0.192 Uiso 1 1 calc R U . . .
C8 C 0.3192(13) 0.7242(18) 0.4550(19) 0.132(10) Uani 0.47(2) 1 d G . P A 2
C19B C 0.3544(12) 0.7563(19) 0.3722(16) 0.141(8) Uani 0.47(2) 1 d G . P A 2
H19B H 0.344183 0.821630 0.338024 0.169 Uiso 0.47(2) 1 calc R U P A 2
C10B C 0.4048(13) 0.691(2) 0.340(2) 0.183(12) Uani 0.47(2) 1 d G . P A 2
H10B H 0.428308 0.712459 0.284849 0.220 Uiso 0.47(2) 1 calc R U P A 2
C7B C 0.4200(11) 0.593(2) 0.391(3) 0.200(13) Uani 0.47(2) 1 d G . P A 2
H7B H 0.453748 0.549588 0.370001 0.240 Uiso 0.47(2) 1 calc R U P A 2
C11B C 0.3849(13) 0.5612(14) 0.474(3) 0.191(11) Uani 0.47(2) 1 d G . P A 2
H11B H 0.395064 0.495889 0.508330 0.229 Uiso 0.47(2) 1 calc R U P A 2
C12B C 0.3345(14) 0.6266(18) 0.506(2) 0.167(10) Uani 0.47(2) 1 d G . P A 2
H12B H 0.310940 0.605059 0.561507 0.201 Uiso 0.47(2) 1 calc R U P A 2
C0 C 0.1551(8) 0.8065(19) 0.5680(13) 0.062(4) Uani 0.48(3) 1 d . . P A 2
H0 H 0.154095 0.740531 0.608887 0.074 Uiso 0.48(3) 1 calc R U P A 2
C8B C 0.2839(10) 0.8085(17) 0.5151(18) 0.092(5) Uani 0.47(2) 1 d . . P A 2
H8BA H 0.306625 0.808826 0.597310 0.110 Uiso 0.47(2) 1 calc R U P A 2
H8BB H 0.290008 0.876902 0.484330 0.110 Uiso 0.47(2) 1 calc R U P A 2
C4B C 0.1734(13) 0.876(4) 0.655(2) 0.134(10) Uani 0.65(11) 1 d . . P A 2
H4BA H 0.225504 0.873258 0.688699 0.201 Uiso 0.65(11) 1 calc R U P A 2
H4BB H 0.147776 0.859724 0.712299 0.201 Uiso 0.65(11) 1 calc R U P A 2
H4BC H 0.160123 0.945039 0.625536 0.201 Uiso 0.65(11) 1 calc R U P A 2
C6B C 0.270(2) 0.295(4) 0.482(4) 0.22(2) Uani 0.387(16) 1 d . . P B 2
H6BA H 0.264015 0.352998 0.530924 0.263 Uiso 0.387(16) 1 calc R U P B 2
H6BB H 0.314058 0.307930 0.457112 0.263 Uiso 0.387(16) 1 calc R U P B 2
C8A C 0.2767(12) 0.765(2) 0.5550(16) 0.122(6) Uani 0.53(2) 1 d . . P A 1
H8AA H 0.277150 0.712290 0.612940 0.147 Uiso 0.53(2) 1 calc R U P A 1
H8AB H 0.295353 0.829226 0.594891 0.147 Uiso 0.53(2) 1 calc R U P A 1
C7 C 0.3306(10) 0.7301(13) 0.4807(14) 0.093(5) Uani 0.53(2) 1 d G . P A 1
C12A C 0.3507(11) 0.6255(12) 0.4841(16) 0.130(7) Uani 0.53(2) 1 d G . P A 1
H12A H 0.335744 0.580022 0.534143 0.155 Uiso 0.53(2) 1 calc R U P A 1
C11A C 0.3930(10) 0.5889(11) 0.4129(18) 0.145(7) Uani 0.53(2) 1 d G . P A 1
H11A H 0.406383 0.518964 0.415188 0.174 Uiso 0.53(2) 1 calc R U P A 1
C7A C 0.4153(9) 0.6569(17) 0.3381(14) 0.137(7) Uani 0.53(2) 1 d G . P A 1
H7A H 0.443599 0.632445 0.290426 0.165 Uiso 0.53(2) 1 calc R U P A 1
C10A C 0.3953(9) 0.7615(16) 0.3346(13) 0.148(8) Uani 0.53(2) 1 d G . P A 1
H10A H 0.410178 0.806985 0.284620 0.178 Uiso 0.53(2) 1 calc R U P A 1
C19A C 0.3529(9) 0.7981(12) 0.4059(16) 0.128(7) Uani 0.53(2) 1 d G . P A 1
H19A H 0.339539 0.868045 0.403575 0.154 Uiso 0.53(2) 1 calc R U P A 1
C3B C 0.3491(14) 0.208(3) 0.640(2) 0.196(14) Uani 0.387(16) 1 d G . P B 2
C2B C 0.3592(17) 0.292(3) 0.716(3) 0.221(15) Uani 0.387(16) 1 d G . P B 2
H2B H 0.326351 0.347415 0.702578 0.266 Uiso 0.387(16) 1 calc R U P B 2
C9B C 0.418(2) 0.292(3) 0.813(3) 0.237(16) Uani 0.387(16) 1 d G . P B 2
H9B H 0.425250 0.348166 0.864180 0.285 Uiso 0.387(16) 1 calc R U P B 2
C1B C 0.4676(15) 0.209(3) 0.834(3) 0.25(2) Uani 0.387(16) 1 d G . P B 2
H1B H 0.507205 0.209447 0.898530 0.298 Uiso 0.387(16) 1 calc R U P B 2
C1 C 0.4574(16) 0.126(3) 0.758(3) 0.25(2) Uani 0.387(16) 1 d G . P B 2
H1 H 0.490262 0.069976 0.771278 0.300 Uiso 0.387(16) 1 calc R U P B 2
C5B C 0.3982(18) 0.125(3) 0.661(3) 0.249(19) Uani 0.387(16) 1 d G . P B 2
H5B H 0.391364 0.069223 0.609675 0.299 Uiso 0.387(16) 1 calc R U P B 2
C6 C 0.2817(17) 0.209(3) 0.549(2) 0.204(14) Uani 0.387(16) 1 d . . P B 2
H6A H 0.282168 0.148883 0.499694 0.244 Uiso 0.387(16) 1 calc R U P B 2
H6B H 0.240672 0.200283 0.583156 0.244 Uiso 0.387(16) 1 calc R U P B 2
C12 C 0.1580(8) 0.8568(16) 0.5362(16) 0.069(4) Uani 0.52(3) 1 d . . P A 1
H12 H 0.156942 0.917172 0.485687 0.083 Uiso 0.52(3) 1 calc R U P A 1
C6A C 0.2547(9) 0.2967(12) 0.5209(13) 0.083(4) Uani 0.613(16) 1 d . . P B 1
H6AA H 0.246598 0.362834 0.554889 0.100 Uiso 0.613(16) 1 calc R U P B 1
H6AB H 0.233742 0.242147 0.558738 0.100 Uiso 0.613(16) 1 calc R U P B 1
C2 C 0.3375(6) 0.2781(13) 0.5421(11) 0.137(6) Uani 0.613(16) 1 d . . P B 1
H2A H 0.345089 0.209175 0.513807 0.164 Uiso 0.613(16) 1 calc R U P B 1
H2C H 0.357000 0.328380 0.497119 0.164 Uiso 0.613(16) 1 calc R U P B 1
C3A C 0.3811(8) 0.2862(18) 0.6663(14) 0.141(6) Uani 0.613(16) 1 d . . P B 1
C5A C 0.4155(9) 0.198(2) 0.7148(18) 0.186(8) Uani 0.613(16) 1 d . . P B 1
H5A H 0.411605 0.135292 0.675242 0.223 Uiso 0.613(16) 1 calc R U P B 1
C2A C 0.3844(9) 0.379(2) 0.7240(14) 0.166(7) Uani 0.613(16) 1 d . . P B 1
H2AA H 0.357081 0.435986 0.688819 0.200 Uiso 0.613(16) 1 calc R U P B 1
C9A C 0.4288(10) 0.387(3) 0.8350(15) 0.212(10) Uani 0.613(16) 1 d . . P B 1
H9A H 0.434108 0.451177 0.873230 0.255 Uiso 0.613(16) 1 calc R U P B 1
C1A C 0.4651(16) 0.300(3) 0.888(2) 0.254(14) Uani 0.613(16) 1 d . . P B 1
H1A H 0.494073 0.303221 0.963786 0.304 Uiso 0.613(16) 1 calc R U P B 1
C3 C 0.4581(16) 0.209(3) 0.830(2) 0.227(13) Uani 0.613(16) 1 d . . P B 1
H3 H 0.482243 0.150835 0.867721 0.272 Uiso 0.613(16) 1 calc R U P B 1
C4A C 0.170(3) 0.908(5) 0.656(4) 0.135(13) Uani 0.35(11) 1 d . . P A 1
H4AA H 0.167315 0.855734 0.711998 0.203 Uiso 0.35(11) 1 calc R U P A 1
H4AB H 0.133267 0.960053 0.653814 0.203 Uiso 0.35(11) 1 calc R U P A 1
H4AC H 0.218032 0.940038 0.677011 0.203 Uiso 0.35(11) 1 calc R U P A 1

loop_
_atom_site_aniso_label
_atom_site_aniso_U_11
_atom_site_aniso_U_22
_atom_site_aniso_U_33
_atom_site_aniso_U_23
_atom_site_aniso_U_13
_atom_site_aniso_U_12
Bi01 0.05988(11) 0.04654(9) 0.03282(9) -0.00263(6) 0.01131(7) -0.00201(8)
Cl02 0.0776(8) 0.0537(6) 0.0370(5) -0.0032(4) 0.0185(5) -0.0025(5)
Cl03 0.0664(7) 0.0590(6) 0.0474(6) -0.0015(5) 0.0190(5) -0.0085(5)
Cl04 0.0813(8) 0.0505(6) 0.0432(6) 0.0003(4) 0.0152(5) 0.0050(5)
Cl05 0.1201(11) 0.0563(6) 0.0497(6) 0.0007(5) 0.0372(7) -0.0071(7)
Cl06 0.0621(8) 0.1032(10) 0.0909(10) -0.0219(8) 0.0064(7) -0.0038(7)
N007 0.064(3) 0.071(2) 0.047(2) 0.0041(17) 0.0127(19) -0.0043(19)
N008 0.065(3) 0.074(2) 0.045(2) 0.0002(17) 0.0149(18) -0.0017(19)
C009 0.064(4) 0.117(5) 0.103(5) 0.016(4) 0.025(4) 0.011(3)
C00A 0.058(4) 0.105(4) 0.084(4) 0.013(3) 0.003(3) -0.014(3)
C00D 0.113(5) 0.172(7) 0.106(5) 0.013(5) 0.042(4) -0.054(5)
C8 0.092(18) 0.216(19) 0.079(13) -0.002(11) 0.009(12) 0.047(15)
C19B 0.100(16) 0.23(2) 0.093(14) -0.051(12) 0.021(10) 0.003(13)
C10B 0.10(2) 0.30(3) 0.15(3) -0.065(19) 0.033(19) 0.04(2)
C7B 0.10(2) 0.25(3) 0.25(4) -0.08(2) 0.05(2) 0.013(19)
C11B 0.104(18) 0.168(17) 0.31(4) -0.092(17) 0.08(2) -0.019(13)
C12B 0.089(17) 0.178(18) 0.24(3) -0.006(15) 0.042(17) 0.039(14)
C0 0.065(8) 0.075(11) 0.042(7) 0.002(6) 0.008(6) -0.010(8)
C8B 0.071(10) 0.132(12) 0.071(12) 0.011(8) 0.015(8) -0.018(9)
C4B 0.080(12) 0.21(2) 0.112(11) -0.096(13) 0.031(10) -0.043(11)
C6B 0.11(3) 0.38(5) 0.17(4) 0.14(3) 0.02(2) 0.01(2)
C8A 0.108(12) 0.19(2) 0.074(11) 0.016(10) 0.027(8) -0.001(13)
C7 0.034(6) 0.171(12) 0.059(8) -0.009(7) -0.017(5) -0.016(7)
C12A 0.063(12) 0.165(12) 0.167(17) -0.033(12) 0.040(11) -0.030(11)
C11A 0.073(13) 0.197(15) 0.173(19) -0.053(13) 0.043(11) -0.024(11)
C7A 0.070(13) 0.235(19) 0.100(15) -0.040(12) 0.009(10) 0.006(13)
C10A 0.076(12) 0.258(19) 0.121(14) 0.035(14) 0.043(10) 0.054(14)
C19A 0.093(12) 0.211(15) 0.084(12) 0.014(12) 0.027(9) 0.024(12)
C3B 0.109(18) 0.34(4) 0.15(2) 0.107(19) 0.052(14) 0.05(2)
C2B 0.16(3) 0.37(4) 0.15(2) 0.09(2) 0.055(16) 0.03(3)
C9B 0.16(3) 0.34(4) 0.20(3) 0.12(3) 0.03(2) -0.01(3)
C1B 0.13(3) 0.35(5) 0.27(5) 0.16(3) 0.06(3) -0.01(3)
C1 0.11(2) 0.37(5) 0.27(4) 0.14(3) 0.05(2) 0.04(3)
C5B 0.13(3) 0.33(4) 0.28(4) 0.14(3) 0.04(2) 0.06(3)
C6 0.12(2) 0.35(4) 0.138(19) 0.11(2) 0.039(13) 0.04(2)
C12 0.067(7) 0.064(9) 0.071(8) 0.006(6) 0.008(6) 0.002(7)
C6A 0.052(6) 0.128(10) 0.067(8) 0.021(7) 0.011(5) 0.014(6)
C2 0.050(7) 0.249(16) 0.110(8) 0.040(8) 0.019(6) 0.034(8)
C3A 0.047(8) 0.260(18) 0.113(9) 0.074(9) 0.013(7) 0.012(10)
C5A 0.069(10) 0.30(2) 0.189(16) 0.122(14) 0.026(11) 0.040(13)
C2A 0.082(10) 0.30(2) 0.107(9) 0.041(10) 0.005(7) 0.018(13)
C9A 0.096(12) 0.42(3) 0.113(10) 0.027(14) 0.005(8) -0.014(17)
C1A 0.094(14) 0.52(4) 0.127(16) 0.120(16) -0.008(13) 0.01(2)
C3 0.072(14) 0.44(3) 0.171(18) 0.18(2) 0.035(14) 0.05(2)
C4A 0.18(4) 0.09(3) 0.107(17) -0.053(16) -0.02(2) -0.028(19)

loop_
_atom_type_symbol
_atom_type_description
_atom_type_scat_dispersion_real
_atom_type_scat_dispersion_imag
_atom_type_scat_source
C C 0.0033 0.0016 'International Tables Vol C Tables 4.2.6.8 and 6.1.1.4'
H H 0.0000 0.0000 'International Tables Vol C Tables 4.2.6.8 and 6.1.1.4'
Bi Bi -4.1077 10.2566 'International Tables Vol C Tables 4.2.6.8 and 6.1.1.4'
Cl Cl 0.1484 0.1585 'International Tables Vol C Tables 4.2.6.8 and 6.1.1.4'
N N 0.0061 0.0033 'International Tables Vol C Tables 4.2.6.8 and 6.1.1.4'

loop_
_geom_angle_atom_site_label_1
_geom_angle_atom_site_label_2
_geom_angle_atom_site_label_3
_geom_angle
_geom_angle_site_symmetry_1
_geom_angle_site_symmetry_3
_geom_angle_publ_flag
Cl02 Bi01 Cl03 86.65(3) . 3_566 ?
Cl02 Bi01 Cl03 89.57(3) . . ?
Cl03 Bi01 Cl03 82.68(3) . 3_566 ?
Cl04 Bi01 Cl02 174.77(3) . . ?
Cl04 Bi01 Cl03 88.14(3) . 3_566 ?
Cl04 Bi01 Cl03 89.35(3) . . ?
Cl05 Bi01 Cl02 92.89(3) . . ?
Cl05 Bi01 Cl03 177.33(3) . . ?
Cl05 Bi01 Cl03 96.41(4) . 3_566 ?
Cl05 Bi01 Cl04 88.11(3) . . ?
Cl06 Bi01 Cl02 91.81(4) . . ?
Cl06 Bi01 Cl03 89.15(4) . . ?
Cl06 Bi01 Cl03 171.69(4) . 3_566 ?
Cl06 Bi01 Cl04 93.29(4) . . ?
Cl06 Bi01 Cl05 91.82(5) . . ?
Bi01 Cl03 Bi01 97.32(3) . 3_566 ?
H00D N007 H00E 109.5 . . ?
H00D N007 H00F 109.5 . . ?
H00E N007 H00F 109.5 . . ?
H00A N007 H00B 109.5 . . ?
H00A N007 H00C 109.5 . . ?
H00B N007 H00C 109.5 . . ?
C0 N007 H00D 109.5 . . ?
C0 N007 H00E 109.5 . . ?
C0 N007 H00F 109.5 . . ?
C12 N007 H00A 109.5 . . ?
C12 N007 H00B 109.5 . . ?
C12 N007 H00C 109.5 . . ?
H00K N008 H00L 109.5 . . ?
H00K N008 H00M 109.5 . . ?
H00L N008 H00M 109.5 . . ?
C009 N008 H00K 109.5 . . ?
C009 N008 H00L 109.5 . . ?
C009 N008 H00M 109.5 . . ?
N008 C009 H00N 103.4 . . ?
N008 C009 H009 107.2 . . ?
N008 C009 C00D 108.7(5) . . ?
N008 C009 C6A 106.6(6) . . ?
C00D C009 H00N 103.4 . . ?
C00D C009 H009 107.2 . . ?
C00D C009 C6A 119.5(8) . . ?
C6B C009 N008 129.1(18) . . ?
C6B C009 H00N 103.4 . . ?
C6B C009 C00D 106.0(18) . . ?
C6A C009 H009 107.2 . . ?
H00I C00A H00J 106.2 . . ?
H00G C00A H00H 107.0 . . ?
C0 C00A H00I 105.8 . . ?
C0 C00A H00J 105.8 . . ?
C0 C00A C8B 126.0(11) . . ?
C8B C00A H00I 105.8 . . ?
C8B C00A H00J 105.8 . . ?
C8A C00A H00G 107.5 . . ?
C8A C00A H00H 107.5 . . ?
C8A C00A C12 119.1(11) . . ?
C12 C00A H00G 107.5 . . ?
C12 C00A H00H 107.5 . . ?
C009 C00D H00O 109.5 . . ?
C009 C00D H00P 109.5 . . ?
C009 C00D H00Q 109.5 . . ?
H00O C00D H00P 109.5 . . ?
H00O C00D H00Q 109.5 . . ?
H00P C00D H00Q 109.5 . . ?
C19B C8 C12B 120.0 . . ?
C19B C8 C8B 117.9(15) . . ?
C12B C8 C8B 119.3(14) . . ?
C8 C19B H19B 120.0 . . ?
C8 C19B C10B 120.0 . . ?
C10B C19B H19B 120.0 . . ?
C19B C10B H10B 120.0 . . ?
C7B C10B C19B 120.0 . . ?
C7B C10B H10B 120.0 . . ?
C10B C7B H7B 120.0 . . ?
C10B C7B C11B 120.0 . . ?
C11B C7B H7B 120.0 . . ?
C7B C11B H11B 120.0 . . ?
C12B C11B C7B 120.0 . . ?
C12B C11B H11B 120.0 . . ?
C8 C12B H12B 120.0 . . ?
C11B C12B C8 120.0 . . ?
C11B C12B H12B 120.0 . . ?
N007 C0 H0 102.5 . . ?
C00A C0 N007 110.5(9) . . ?
C00A C0 H0 102.5 . . ?
C4B C0 N007 112.9(19) . . ?
C4B C0 C00A 122.7(15) . . ?
C4B C0 H0 102.5 . . ?
C00A C8B C8 106.7(16) . . ?
C00A C8B H8BA 110.4 . . ?
C00A C8B H8BB 110.4 . . ?
C8 C8B H8BA 110.4 . . ?
C8 C8B H8BB 110.4 . . ?
H8BA C8B H8BB 108.6 . . ?
C0 C4B H4BA 109.5 . . ?
C0 C4B H4BB 109.5 . . ?
C0 C4B H4BC 109.5 . . ?
H4BA C4B H4BB 109.5 . . ?
H4BA C4B H4BC 109.5 . . ?
H4BB C4B H4BC 109.5 . . ?
C009 C6B H6BA 107.3 . . ?
C009 C6B H6BB 107.3 . . ?
C009 C6B C6 120(4) . . ?
H6BA C6B H6BB 106.9 . . ?
C6 C6B H6BA 107.3 . . ?
C6 C6B H6BB 107.3 . . ?
C00A C8A H8AA 108.5 . . ?
C00A C8A H8AB 108.5 . . ?
C00A C8A C7 115.0(14) . . ?
H8AA C8A H8AB 107.5 . . ?
C7 C8A H8AA 108.5 . . ?
C7 C8A H8AB 108.5 . . ?
C12A C7 C8A 117.8(12) . . ?
C12A C7 C19A 120.0 . . ?
C19A C7 C8A 122.0(12) . . ?
C7 C12A H12A 120.0 . . ?
C7 C12A C11A 120.0 . . ?
C11A C12A H12A 120.0 . . ?
C12A C11A H11A 120.0 . . ?
C7A C11A C12A 120.0 . . ?
C7A C11A H11A 120.0 . . ?
C11A C7A H7A 120.0 . . ?
C10A C7A C11A 120.0 . . ?
C10A C7A H7A 120.0 . . ?
C7A C10A H10A 120.0 . . ?
C7A C10A C19A 120.0 . . ?
C19A C10A H10A 120.0 . . ?
C7 C19A H19A 120.0 . . ?
C10A C19A C7 120.0 . . ?
C10A C19A H19A 120.0 . . ?
C2B C3B C5B 120.0 . . ?
C2B C3B C6 116(3) . . ?
C5B C3B C6 123(3) . . ?
C3B C2B H2B 120.0 . . ?
C9B C2B C3B 120.0 . . ?
C9B C2B H2B 120.0 . . ?
C2B C9B H9B 120.0 . . ?
C2B C9B C1B 120.0 . . ?
C1B C9B H9B 120.0 . . ?
C9B C1B H1B 120.0 . . ?
C1 C1B C9B 120.0 . . ?
C1 C1B H1B 120.0 . . ?
C1B C1 H1 120.0 . . ?
C1B C1 C5B 120.0 . . ?
C5B C1 H1 120.0 . . ?
C3B C5B H5B 120.0 . . ?
C1 C5B C3B 120.0 . . ?
C1 C5B H5B 120.0 . . ?
C6B C6 C3B 116(3) . . ?
C6B C6 H6A 108.3 . . ?
C6B C6 H6B 108.3 . . ?
C3B C6 H6A 108.3 . . ?
C3B C6 H6B 108.3 . . ?
H6A C6 H6B 107.4 . . ?
N007 C12 H12 102.5 . . ?
C00A C12 N007 107.3(10) . . ?
C00A C12 H12 102.5 . . ?
C00A C12 C4A 130(3) . . ?
C4A C12 N007 108(2) . . ?
C4A C12 H12 102.5 . . ?
C009 C6A H6AA 109.1 . . ?
C009 C6A H6AB 109.1 . . ?
H6AA C6A H6AB 107.9 . . ?
C2 C6A C009 112.3(10) . . ?
C2 C6A H6AA 109.1 . . ?
C2 C6A H6AB 109.1 . . ?
C6A C2 H2A 108.5 . . ?
C6A C2 H2C 108.5 . . ?
H2A C2 H2C 107.5 . . ?
C3A C2 C6A 115.2(11) . . ?
C3A C2 H2A 108.5 . . ?
C3A C2 H2C 108.5 . . ?
C5A C3A C2 116(2) . . ?
C5A C3A C2A 123.4(17) . . ?
C2A C3A C2 120.1(16) . . ?
C3A C5A H5A 122.4 . . ?
C3A C5A C3 115(2) . . ?
C3 C5A H5A 122.4 . . ?
C3A C2A H2AA 120.2 . . ?
C3A C2A C9A 120(2) . . ?
C9A C2A H2AA 120.2 . . ?
C2A C9A H9A 120.4 . . ?
C2A C9A C1A 119(2) . . ?
C1A C9A H9A 120.4 . . ?
C9A C1A H1A 120.4 . . ?
C3 C1A C9A 119(2) . . ?
C3 C1A H1A 120.4 . . ?
C5A C3 H3 118.3 . . ?
C1A C3 C5A 123(3) . . ?
C1A C3 H3 118.3 . . ?
C12 C4A H4AA 109.5 . . ?
C12 C4A H4AB 109.5 . . ?
C12 C4A H4AC 109.5 . . ?
H4AA C4A H4AB 109.5 . . ?
H4AA C4A H4AC 109.5 . . ?
H4AB C4A H4AC 109.5 . . ?

loop_
_geom_bond_atom_site_label_1
_geom_bond_atom_site_label_2
_geom_bond_distance
_geom_bond_site_symmetry_2
_geom_bond_publ_flag
Bi01 Cl02 2.7457(10) . ?
Bi01 Cl03 2.8499(10) . ?
Bi01 Cl03 2.9845(12) 3_566 ?
Bi01 Cl04 2.6431(10) . ?
Bi01 Cl05 2.6282(10) . ?
Bi01 Cl06 2.5153(14) . ?
N007 H00D 0.8900 . ?
N007 H00E 0.8900 . ?
N007 H00F 0.8900 . ?
N007 H00A 0.8900 . ?
N007 H00B 0.8900 . ?
N007 H00C 0.8900 . ?
N007 C0 1.487(16) . ?
N007 C12 1.550(16) . ?
N008 H00K 0.8900 . ?
N008 H00L 0.8900 . ?
N008 H00M 0.8900 . ?
N008 C009 1.461(6) . ?
C009 H00N 0.9800 . ?
C009 H009 0.9800 . ?
C009 C00D 1.495(7) . ?
C009 C6B 1.29(4) . ?
C009 C6A 1.537(17) . ?
C00A H00I 0.9700 . ?
C00A H00J 0.9700 . ?
C00A H00G 0.9700 . ?
C00A H00H 0.9700 . ?
C00A C0 1.477(14) . ?
C00A C8B 1.50(2) . ?
C00A C8A 1.40(2) . ?
C00A C12 1.474(14) . ?
C00D H00O 0.9600 . ?
C00D H00P 0.9600 . ?
C00D H00Q 0.9600 . ?
C8 C19B 1.3900 . ?
C8 C12B 1.3900 . ?
C8 C8B 1.54(2) . ?
C19B H19B 0.9300 . ?
C19B C10B 1.3900 . ?
C10B H10B 0.9300 . ?
C10B C7B 1.3900 . ?
C7B H7B 0.9300 . ?
C7B C11B 1.3900 . ?
C11B H11B 0.9300 . ?
C11B C12B 1.3900 . ?
C12B H12B 0.9300 . ?
C0 H0 0.9800 . ?
C0 C4B 1.35(3) . ?
C8B H8BA 0.9700 . ?
C8B H8BB 0.9700 . ?
C4B H4BA 0.9600 . ?
C4B H4BB 0.9600 . ?
C4B H4BC 0.9600 . ?
C6B H6BA 0.9700 . ?
C6B H6BB 0.9700 . ?
C6B C6 1.35(5) . ?
C8A H8AA 0.9700 . ?
C8A H8AB 0.9700 . ?
C8A C7 1.577(18) . ?
C7 C12A 1.3900 . ?
C7 C19A 1.3900 . ?
C12A H12A 0.9300 . ?
C12A C11A 1.3900 . ?
C11A H11A 0.9300 . ?
C11A C7A 1.3900 . ?
C7A H7A 0.9300 . ?
C7A C10A 1.3900 . ?
C10A H10A 0.9300 . ?
C10A C19A 1.3900 . ?
C19A H19A 0.9300 . ?
C3B C2B 1.3900 . ?
C3B C5B 1.3900 . ?
C3B C6 1.45(3) . ?
C2B H2B 0.9300 . ?
C2B C9B 1.3900 . ?
C9B H9B 0.9300 . ?
C9B C1B 1.3900 . ?
C1B H1B 0.9300 . ?
C1B C1 1.3900 . ?
C1 H1 0.9300 . ?
C1 C5B 1.3900 . ?
C5B H5B 0.9300 . ?
C6 H6A 0.9700 . ?
C6 H6B 0.9700 . ?
C12 H12 0.9800 . ?
C12 C4A 1.54(5) . ?
C6A H6AA 0.9700 . ?
C6A H6AB 0.9700 . ?
C6A C2 1.53(2) . ?
C2 H2A 0.9700 . ?
C2 H2C 0.9700 . ?
C2 C3A 1.511(19) . ?
C3A C5A 1.36(2) . ?
C3A C2A 1.37(2) . ?
C5A H5A 0.9300 . ?
C5A C3 1.42(3) . ?
C2A H2AA 0.9300 . ?
C2A C9A 1.384(18) . ?
C9A H9A 0.9300 . ?
C9A C1A 1.39(3) . ?
C1A H1A 0.9300 . ?
C1A C3 1.34(4) . ?
C3 H3 0.9300 . ?
C4A H4AA 0.9600 . ?
C4A H4AB 0.9600 . ?
C4A H4AC 0.9600 . ?

loop_
_geom_torsion_atom_site_label_1
_geom_torsion_atom_site_label_2
_geom_torsion_atom_site_label_3
_geom_torsion_atom_site_label_4
_geom_torsion
_geom_torsion_site_symmetry_1
_geom_torsion_site_symmetry_2
_geom_torsion_site_symmetry_3
_geom_torsion_site_symmetry_4
_geom_torsion_publ_flag
N008 C009 C6B C6 69(5) . . . . ?
N008 C009 C6A C2 172.4(11) . . . . ?
C009 C6B C6 C3B 173(3) . . . . ?
C009 C6A C2 C3A 174.4(13) . . . . ?
C00A C8A C7 C12A -103.4(16) . . . . ?
C00A C8A C7 C19A 71(2) . . . . ?
C00D C009 C6B C6 -159(3) . . . . ?
C00D C009 C6A C2 -64.1(14) . . . . ?
C8 C19B C10B C7B 0.0 . . . . ?
C19B C8 C12B C11B 0.0 . . . . ?
C19B C8 C8B C00A 121.4(19) . . . . ?
C19B C10B C7B C11B 0.0 . . . . ?
C10B C7B C11B C12B 0.0 . . . . ?
C7B C11B C12B C8 0.0 . . . . ?
C12B C8 C19B C10B 0.0 . . . . ?
C12B C8 C8B C00A -77.5(16) . . . . ?
C0 C00A C8B C8 151.0(17) . . . . ?
C8B C00A C0 N007 152.2(14) . . . . ?
C8B C00A C0 C4B 15(4) . . . . ?
C8B C8 C19B C10B 161(2) . . . . ?
C8B C8 C12B C11B -161(2) . . . . ?
C8A C00A C12 N007 -148.3(15) . . . . ?
C8A C00A C12 C4A -14(4) . . . . ?
C8A C7 C12A C11A 174.6(18) . . . . ?
C8A C7 C19A C10A -174.3(19) . . . . ?
C7 C12A C11A C7A 0.0 . . . . ?
C12A C7 C19A C10A 0.0 . . . . ?
C12A C11A C7A C10A 0.0 . . . . ?
C11A C7A C10A C19A 0.0 . . . . ?
C7A C10A C19A C7 0.0 . . . . ?
C19A C7 C12A C11A 0.0 . . . . ?
C3B C2B C9B C1B 0.0 . . . . ?
C2B C3B C5B C1 0.0 . . . . ?
C2B C3B C6 C6B 55(4) . . . . ?
C2B C9B C1B C1 0.0 . . . . ?
C9B C1B C1 C5B 0.0 . . . . ?
C1B C1 C5B C3B 0.0 . . . . ?
C5B C3B C2B C9B 0.0 . . . . ?
C5B C3B C6 C6B -131(4) . . . . ?
C6 C3B C2B C9B 173(2) . . . . ?
C6 C3B C5B C1 -173(2) . . . . ?
C12 C00A C8A C7 -152.1(18) . . . . ?
C6A C2 C3A C5A 116.8(17) . . . . ?
C6A C2 C3A C2A -63(2) . . . . ?
C2 C3A C5A C3 177.9(17) . . . . ?
C2 C3A C2A C9A -175.3(14) . . . . ?
C3A C5A C3 C1A -1(4) . . . . ?
C3A C2A C9A C1A -4(3) . . . . ?
C5A C3A C2A C9A 4(3) . . . . ?
C2A C3A C5A C3 -2(3) . . . . ?
C2A C9A C1A C3 2(4) . . . . ?
C9A C1A C3 C5A 1(5) . . . . ?
